data_2222273
loop_
_publ_author_name
'H\"okelek, Tuncer'
'Y\?ilmaz, Filiz'
'Tercan, Bar\?i\,s'
'\"Ozbek, F. Elif'
'Necefo\(glu, Hacali'

_publ_section_title
Diaquabis(2-bromobenzoato-\k<i>O</i>)bis(<i>N</i>,<i>N</i>-diethylnicotinamide-\k<i>N</i>^1^)nickel(II)
_journal_coeditor_code CI2824
_journal_issue 7
_journal_name_full 'Acta Crystallographica Section E'
_journal_page_first m766
_journal_page_last m767
_journal_paper_doi 10.1107/S1600536809021795
_journal_volume 65
_journal_year 2009
_chemical_formula_iupac '[Ni (C7 H4 Br O2)2 (C10 H14 N2 O)2 (H2 O)2]'
_chemical_formula_moiety 'C34 H40 Br2 N4 Ni O8'
_chemical_formula_sum 'C34 H40 Br2 N4 Ni O8'
_chemical_formula_weight 851.22
_chemical_name_systematic
;
Diaquabis(2-bromobenzoato-\k<i>O</i>)bis(<i>N</i>,<i>N</i>-
diethylnicotinamide-\k<i>N</i>^1^)nickel(II)
;
_space_group_IT_number 14
_symmetry_cell_setting monoclinic
_symmetry_space_group_name_Hall '-P 2yn'
_symmetry_space_group_name_H-M 'P 1 21/n 1'
_atom_sites_solution_hydrogens geom
_atom_sites_solution_primary direct
_atom_sites_solution_secondary difmap
_audit_creation_method SHELXL-97
_cell_angle_alpha 90.00
_cell_angle_beta 114.004(2)
_cell_angle_gamma 90.00
_cell_formula_units_Z 2
_cell_length_a 12.8506(3)
_cell_length_b 10.3448(2)
_cell_length_c 14.9418(4)
_cell_measurement_reflns_used 5301
_cell_measurement_temperature 100(2)
_cell_measurement_theta_max 28.30
_cell_measurement_theta_min 2.47
_cell_volume 1814.53(8)
_computing_cell_refinement 'SAINT (Bruker, 2007)'
_computing_data_collection 'APEX2 (Bruker, 2007)'
_computing_data_reduction 'SAINT (Bruker, 2007)'
_computing_molecular_graphics 'ORTEP-3 for Windows (Farrugia, 1997)'
_computing_publication_material 'WinGX (Farrugia, 1999)'
_computing_structure_refinement 'SHELXL97 (Sheldrick, 2008)'
_computing_structure_solution 'SHELXS97 (Sheldrick, 2008)'
_diffrn_ambient_temperature 100(2)
_diffrn_measured_fraction_theta_full 0.994
_diffrn_measured_fraction_theta_max 0.994
_diffrn_measurement_device_type 'Bruker Kappa APEXII CCD area-detector'
_diffrn_measurement_method '\f and \w'
_diffrn_radiation_monochromator graphite
_diffrn_radiation_source 'fine-focus sealed tube'
_diffrn_radiation_type MoK\a
_diffrn_radiation_wavelength 0.71073
_diffrn_reflns_av_R_equivalents 0.0442
_diffrn_reflns_av_sigmaI/netI 0.0435
_diffrn_reflns_limit_h_max 17
_diffrn_reflns_limit_h_min -17
_diffrn_reflns_limit_k_max 13
_diffrn_reflns_limit_k_min -13
_diffrn_reflns_limit_l_max 18
_diffrn_reflns_limit_l_min -19
_diffrn_reflns_number 16814
_diffrn_reflns_theta_full 28.42
_diffrn_reflns_theta_max 28.42
_diffrn_reflns_theta_min 1.77
_diffrn_standards_number 0
_exptl_absorpt_coefficient_mu 2.791
_exptl_absorpt_correction_T_max 0.710
_exptl_absorpt_correction_T_min 0.442
_exptl_absorpt_correction_type multi-scan
_exptl_absorpt_process_details '(SADABS; Bruker, 2005)'
_exptl_crystal_colour blue
_exptl_crystal_density_diffrn 1.558
_exptl_crystal_density_method 'not measured'
_exptl_crystal_description Block
_exptl_crystal_F_000 868
_exptl_crystal_size_max 0.34
_exptl_crystal_size_mid 0.25
_exptl_crystal_size_min 0.12
_refine_diff_density_max 0.779
_refine_diff_density_min -0.775
_refine_ls_extinction_method none
_refine_ls_goodness_of_fit_ref 1.044
_refine_ls_hydrogen_treatment mixed
_refine_ls_matrix_type full
_refine_ls_number_parameters 233
_refine_ls_number_reflns 4528
_refine_ls_number_restraints 0
_refine_ls_restrained_S_all 1.044
_refine_ls_R_factor_all 0.0470
_refine_ls_R_factor_gt 0.0320
_refine_ls_shift/su_max 0.001
_refine_ls_shift/su_mean 0.000
_refine_ls_structure_factor_coef Fsqd
_refine_ls_weighting_details 'calc w=1/[\s^2^(Fo^2^)+(0.0334P)^2^+0.7499P] where P=(Fo^2^+2Fc^2^)/3'
_refine_ls_weighting_scheme calc
_refine_ls_wR_factor_gt 0.0729
_refine_ls_wR_factor_ref 0.0780
_reflns_number_gt 3603
_reflns_number_total 4528
_reflns_threshold_expression I>2\s(I)
_cod_data_source_file ci2824.cif
_cod_data_source_block I
_cod_depositor_comments
;
The following automatic conversions were performed:
'_symmetry_cell_setting' value 'Monoclinic' changed to 'monoclinic'
according to '/home/saulius/struct/CIF-dictionaries/cif_core.dic'
dictionary named 'cif_core.dic' version 2.4.1 from 2010-06-29.

Automatic conversion script
Id: cif_fix_enum 1527 2010-12-29 10:47:43Z saulius 

The following automatic conversions were performed:

'_symmetry_cell_setting' value 'Monoclinic' changed to 'monoclinic'
according to /home/saulius/struct/CIF-dictionaries/cif_core.dic
dictionary named 'cif_core.dic' version 2.4.1 from 2010-06-29.

Automatic conversion script
Id: cif_fix_values 1715 2011-07-08 13:25:40Z adriana 
;
_cod_original_sg_symbol_H-M 'P 21/n'
_cod_database_code 2222273
_cod_database_fobs_code 2222273

loop_
_symmetry_equiv_pos_as_xyz
'x, y, z'
'-x+1/2, y+1/2, -z+1/2'
'-x, -y, -z'
'x-1/2, -y-1/2, z-1/2'

loop_
_atom_site_type_symbol
_atom_site_label
_atom_site_fract_x
_atom_site_fract_y
_atom_site_fract_z
_atom_site_U_iso_or_equiv
_atom_site_adp_type
_atom_site_calc_flag
_atom_site_refinement_flags
_atom_site_occupancy
_atom_site_disorder_assembly
_atom_site_disorder_group
Br Br1 0.17947(2) 0.14287(2) 0.072440(17) 0.02619(8) Uani d . 1 . .
Ni Ni1 0.5000 0.0000 0.0000 0.01120(9) Uani d S 1 . .
O O1 0.46945(12) 0.05353(14) 0.11821(10) 0.0154(3) Uani d . 1 . .
O O2 0.37193(16) -0.11792(15) 0.13480(13) 0.0270(4) Uani d . 1 . .
O O3 0.07077(13) 0.11718(14) -0.39530(10) 0.0173(3) Uani d . 1 . .
O O4 0.61679(13) 0.15121(15) 0.03504(12) 0.0146(3) Uani d . 1 . .
H H41 0.607(3) 0.219(3) 0.056(2) 0.036(9) Uiso d . 1 . .
H H42 0.621(3) 0.159(3) -0.015(3) 0.040(9) Uiso d . 1 . .
N N1 0.36374(15) 0.12018(16) -0.08963(12) 0.0134(4) Uani d . 1 . .
N N2 0.01992(15) -0.00539(17) -0.29453(12) 0.0167(4) Uani d . 1 . .
C C1 0.41035(18) -0.0066(2) 0.15502(15) 0.0156(4) Uani d . 1 . .
C C2 0.38690(18) 0.0695(2) 0.23103(15) 0.0163(4) Uani d . 1 . .
C C3 0.29000(19) 0.1455(2) 0.20453(16) 0.0196(4) Uani d . 1 . .
C C4 0.2709(2) 0.2248(2) 0.27162(17) 0.0247(5) Uani d . 1 . .
H H4 0.2060 0.2761 0.2521 0.030 Uiso calc R 1 . .
C C5 0.3501(2) 0.2258(2) 0.36754(18) 0.0278(5) Uani d . 1 . .
H H5 0.3394 0.2799 0.4128 0.033 Uiso calc R 1 . .
C C6 0.4451(2) 0.1473(2) 0.39693(18) 0.0269(5) Uani d . 1 . .
H H6 0.4967 0.1462 0.4622 0.032 Uiso calc R 1 . .
C C7 0.4636(2) 0.0699(2) 0.32851(16) 0.0217(5) Uani d . 1 . .
H H7 0.5281 0.0178 0.3484 0.026 Uiso calc R 1 . .
C C8 0.36086(18) 0.2475(2) -0.07399(15) 0.0158(4) Uani d . 1 . .
H H8 0.4205 0.2842 -0.0210 0.019 Uiso calc R 1 . .
C C9 0.27291(18) 0.3269(2) -0.13331(16) 0.0173(4) Uani d . 1 . .
H H9 0.2747 0.4151 -0.1207 0.021 Uiso calc R 1 . .
C C10 0.18249(17) 0.2735(2) -0.21145(15) 0.0161(4) Uani d . 1 . .
H H10 0.1233 0.3249 -0.2531 0.019 Uiso calc R 1 . .
C C11 0.18272(17) 0.1406(2) -0.22590(14) 0.0142(4) Uani d . 1 . .
C C12 0.27482(17) 0.0686(2) -0.16478(14) 0.0142(4) Uani d . 1 . .
H H12 0.2753 -0.0197 -0.1762 0.017 Uiso calc R 1 . .
C C13 0.08624(17) 0.08196(19) -0.31130(15) 0.0139(4) Uani d . 1 . .
C C14 -0.07886(18) -0.0564(2) -0.37834(16) 0.0187(4) Uani d . 1 . .
H H14A -0.0945 -0.1439 -0.3640 0.022 Uiso calc R 1 . .
H H14B -0.0611 -0.0595 -0.4355 0.022 Uiso calc R 1 . .
C C15 -0.18402(19) 0.0266(2) -0.40082(18) 0.0251(5) Uani d . 1 . .
H H15A -0.2463 -0.0081 -0.4566 0.038 Uiso calc R 1 . .
H H15B -0.1687 0.1133 -0.4148 0.038 Uiso calc R 1 . .
H H15C -0.2036 0.0270 -0.3453 0.038 Uiso calc R 1 . .
C C16 0.0277(2) -0.0429(2) -0.19692(16) 0.0259(5) Uani d . 1 . .
H H16A -0.0472 -0.0364 -0.1961 0.031 Uiso calc R 1 . .
H H16B 0.0776 0.0171 -0.1486 0.031 Uiso calc R 1 . .
C C17 0.0725(2) -0.1794(3) -0.16850(19) 0.0348(6) Uani d . 1 . .
H H17A 0.0684 -0.2022 -0.1077 0.052 Uiso calc R 1 . .
H H17B 0.1502 -0.1836 -0.1611 0.052 Uiso calc R 1 . .
H H17C 0.0271 -0.2385 -0.2187 0.052 Uiso calc R 1 . .

loop_
_atom_site_aniso_label
_atom_site_aniso_U_11
_atom_site_aniso_U_22
_atom_site_aniso_U_33
_atom_site_aniso_U_12
_atom_site_aniso_U_13
_atom_site_aniso_U_23
Br1 0.02396(13) 0.03283(15) 0.02130(13) 0.00577(10) 0.00871(9) 0.00345(10)
Ni1 0.01157(17) 0.01200(18) 0.00955(17) -0.00007(13) 0.00379(13) -0.00031(13)
O1 0.0171(7) 0.0169(7) 0.0139(7) -0.0024(6) 0.0080(6) -0.0022(6)
O2 0.0446(11) 0.0170(8) 0.0312(9) -0.0089(7) 0.0275(8) -0.0057(7)
O3 0.0209(8) 0.0158(7) 0.0119(7) -0.0003(6) 0.0032(6) 0.0022(6)
O4 0.0173(7) 0.0128(8) 0.0139(8) -0.0008(6) 0.0065(6) -0.0006(6)
N1 0.0146(8) 0.0135(8) 0.0118(8) 0.0001(7) 0.0052(7) 0.0011(6)
N2 0.0174(9) 0.0198(9) 0.0112(8) -0.0032(7) 0.0041(7) -0.0005(7)
C1 0.0171(10) 0.0166(10) 0.0142(10) 0.0028(8) 0.0077(8) 0.0016(8)
C2 0.0209(10) 0.0153(11) 0.0184(10) -0.0030(8) 0.0137(9) -0.0019(8)
C3 0.0225(11) 0.0203(11) 0.0185(11) -0.0006(9) 0.0110(9) 0.0011(9)
C4 0.0306(13) 0.0230(12) 0.0286(13) 0.0011(10) 0.0203(11) -0.0026(10)
C5 0.0391(14) 0.0261(13) 0.0279(13) -0.0078(11) 0.0237(11) -0.0110(10)
C6 0.0300(13) 0.0343(14) 0.0189(11) -0.0101(11) 0.0126(10) -0.0063(10)
C7 0.0194(11) 0.0260(12) 0.0215(11) -0.0024(9) 0.0101(9) -0.0025(9)
C8 0.0172(10) 0.0155(10) 0.0142(10) -0.0013(8) 0.0058(8) -0.0013(8)
C9 0.0199(10) 0.0128(10) 0.0180(10) -0.0001(8) 0.0064(8) -0.0002(8)
C10 0.0159(10) 0.0175(10) 0.0135(10) 0.0029(8) 0.0046(8) 0.0027(8)
C11 0.0153(10) 0.0159(10) 0.0111(9) -0.0013(8) 0.0052(8) 0.0006(8)
C12 0.0154(10) 0.0146(10) 0.0127(10) -0.0003(8) 0.0058(8) 0.0002(8)
C13 0.0137(9) 0.0109(9) 0.0144(10) 0.0021(8) 0.0029(8) 0.0009(8)
C14 0.0189(10) 0.0185(11) 0.0161(10) -0.0049(9) 0.0043(8) -0.0026(8)
C15 0.0193(11) 0.0290(13) 0.0235(12) 0.0002(9) 0.0052(9) 0.0036(10)
C16 0.0253(12) 0.0369(14) 0.0144(10) -0.0126(10) 0.0069(9) 0.0000(10)
C17 0.0284(13) 0.0422(16) 0.0254(13) -0.0081(12) 0.0022(11) 0.0177(11)

loop_
_atom_type_symbol
_atom_type_description
_atom_type_scat_dispersion_real
_atom_type_scat_dispersion_imag
_atom_type_scat_source
C C 0.0030 0.0020 'International Tables Vol C Tables 4.2.6.8 and 6.1.1.4'
H H 0.0000 0.0000 'International Tables Vol C Tables 4.2.6.8 and 6.1.1.4'
Br Br -0.2900 2.4600 'International Tables Vol C Tables 4.2.6.8 and 6.1.1.4'
N N 0.0060 0.0030 'International Tables Vol C Tables 4.2.6.8 and 6.1.1.4'
Ni Ni 0.3390 1.1120 'International Tables Vol C Tables 4.2.6.8 and 6.1.1.4'
O O 0.0110 0.0060 'International Tables Vol C Tables 4.2.6.8 and 6.1.1.4'

loop_
_geom_angle_atom_site_label_1
_geom_angle_atom_site_label_2
_geom_angle_atom_site_label_3
_geom_angle_site_symmetry_1
_geom_angle_site_symmetry_3
_geom_angle
_geom_angle_publ_flag
O1 Ni1 O1 . 3_655 180.00(7) ?
O1 Ni1 O4 . . 87.20(6) ?
O1 Ni1 O4 3_655 . 92.80(6) ?
O1 Ni1 O4 . 3_655 92.80(6) ?
O1 Ni1 O4 3_655 3_655 87.20(6) ?
O1 Ni1 N1 . . 89.27(6) ?
O1 Ni1 N1 3_655 . 90.73(6) ?
O1 Ni1 N1 . 3_655 90.73(6) ?
O1 Ni1 N1 3_655 3_655 89.27(6) ?
O4 Ni1 O4 3_655 . 180.00(9) ?
O4 Ni1 N1 . . 92.52(6) ?
O4 Ni1 N1 3_655 . 87.48(6) ?
O4 Ni1 N1 . 3_655 87.48(6) ?
O4 Ni1 N1 3_655 3_655 92.52(6) ?
N1 Ni1 N1 3_655 . 180.00(16) ?
C1 O1 Ni1 . . 127.15(13) ?
Ni1 O4 H41 . . 123(2) ?
Ni1 O4 H42 . . 99(2) ?
H41 O4 H42 . . 112(3) ?
C8 N1 Ni1 . . 122.69(14) ?
C8 N1 C12 . . 117.44(18) ?
C12 N1 Ni1 . . 119.87(14) ?
C13 N2 C14 . . 118.61(17) ?
C13 N2 C16 . . 124.98(18) ?
C14 N2 C16 . . 115.85(18) ?
O1 C1 C2 . . 114.11(18) ?
O2 C1 O1 . . 126.8(2) ?
O2 C1 C2 . . 119.06(19) ?
C3 C2 C1 . . 120.77(19) ?
C7 C2 C1 . . 121.2(2) ?
C7 C2 C3 . . 118.0(2) ?
C2 C3 Br1 . . 119.46(17) ?
C2 C3 C4 . . 121.9(2) ?
C4 C3 Br1 . . 118.60(18) ?
C3 C4 H4 . . 120.6 ?
C5 C4 C3 . . 118.8(2) ?
C5 C4 H4 . . 120.6 ?
C5 C6 C7 . . 119.8(2) ?
C5 C6 H6 . . 120.1 ?
C7 C6 H6 . . 120.1 ?
C4 C5 C6 . . 120.6(2) ?
C4 C5 H5 . . 119.7 ?
C6 C5 H5 . . 119.7 ?
C2 C7 C6 . . 120.8(2) ?
C2 C7 H7 . . 119.6 ?
C6 C7 H7 . . 119.6 ?
N1 C8 C9 . . 122.93(19) ?
N1 C8 H8 . . 118.5 ?
C9 C8 H8 . . 118.5 ?
C8 C9 H9 . . 120.4 ?
C10 C9 C8 . . 119.3(2) ?
C10 C9 H9 . . 120.4 ?
C9 C10 C11 . . 118.11(19) ?
C9 C10 H10 . . 120.9 ?
C11 C10 H10 . . 120.9 ?
C10 C11 C13 . . 118.60(18) ?
C12 C11 C10 . . 119.01(19) ?
C12 C11 C13 . . 122.28(18) ?
N1 C12 C11 . . 123.15(19) ?
N1 C12 H12 . . 118.4 ?
C11 C12 H12 . . 118.4 ?
O3 C13 N2 . . 122.44(18) ?
O3 C13 C11 . . 118.57(18) ?
N2 C13 C11 . . 118.99(18) ?
N2 C14 C15 . . 111.57(18) ?
N2 C14 H14A . . 109.3 ?
N2 C14 H14B . . 109.3 ?
C15 C14 H14A . . 109.3 ?
C15 C14 H14B . . 109.3 ?
H14A C14 H14B . . 108.0 ?
C14 C15 H15A . . 109.5 ?
C14 C15 H15B . . 109.5 ?
C14 C15 H15C . . 109.5 ?
H15A C15 H15B . . 109.5 ?
H15A C15 H15C . . 109.5 ?
H15B C15 H15C . . 109.5 ?
N2 C16 C17 . . 112.8(2) ?
N2 C16 H16A . . 109.0 ?
N2 C16 H16B . . 109.0 ?
C17 C16 H16A . . 109.0 ?
C17 C16 H16B . . 109.0 ?
H16A C16 H16B . . 107.8 ?
C16 C17 H17A . . 109.5 ?
C16 C17 H17B . . 109.5 ?
C16 C17 H17C . . 109.5 ?
H17A C17 H17B . . 109.5 ?
H17A C17 H17C . . 109.5 ?
H17B C17 H17C . . 109.5 ?

loop_
_geom_bond_atom_site_label_1
_geom_bond_atom_site_label_2
_geom_bond_site_symmetry_2
_geom_bond_distance
_geom_bond_publ_flag
Br1 C3 . 1.906(2) ?
Ni1 O1 . 2.0359(14) yes
Ni1 O1 3_655 2.0359(14) ?
Ni1 O4 . 2.0818(15) yes
Ni1 O4 3_655 2.0818(15) ?
Ni1 N1 . 2.1207(17) yes
Ni1 N1 3_655 2.1207(17) ?
O1 C1 . 1.267(3) ?
O2 C1 . 1.240(3) ?
O3 C13 . 1.243(2) ?
O4 H41 . 0.80(3) ?
O4 H42 . 0.78(3) ?
N2 C13 . 1.334(3) ?
N2 C14 . 1.471(3) ?
N2 C16 . 1.473(3) ?
C2 C1 . 1.510(3) ?
C2 C7 . 1.387(3) ?
C3 C2 . 1.387(3) ?
C3 C4 . 1.392(3) ?
C4 C5 . 1.379(3) ?
C4 H4 . 0.93 ?
C5 H5 . 0.93 ?
C6 C5 . 1.381(4) ?
C6 C7 . 1.393(3) ?
C6 H6 . 0.93 ?
C7 H7 . 0.93 ?
C8 N1 . 1.341(3) ?
C8 H8 . 0.93 ?
C9 C8 . 1.387(3) ?
C9 H9 . 0.93 ?
C10 C9 . 1.384(3) ?
C10 H10 . 0.93 ?
C11 C10 . 1.392(3) ?
C11 C12 . 1.382(3) ?
C11 C13 . 1.499(3) ?
C12 N1 . 1.344(3) ?
C12 H12 . 0.93 ?
C14 C15 . 1.519(3) ?
C14 H14A . 0.97 ?
C14 H14B . 0.97 ?
C15 H15A . 0.96 ?
C15 H15B . 0.96 ?
C15 H15C . 0.96 ?
C16 C17 . 1.518(4) ?
C16 H16A . 0.97 ?
C16 H16B . 0.97 ?
C17 H17A . 0.96 ?
C17 H17B . 0.96 ?
C17 H17C . 0.96 ?

loop_
_geom_hbond_atom_site_label_D
_geom_hbond_atom_site_label_H
_geom_hbond_atom_site_label_A
_geom_hbond_site_symmetry_A
_geom_hbond_distance_DH
_geom_hbond_distance_HA
_geom_hbond_distance_DA
_geom_hbond_angle_DHA
_geom_hbond_publ_flag
O4 H41 O3 4_666 0.80(3) 1.97(3) 2.770(2) 176(4) yes
O4 H42 O2 3_655 0.78(4) 1.88(4) 2.623(3) 161(3) yes
C4 H4 O2 2_555 0.93 2.54 3.172(3) 126 y
C8 H8 O3 4_666 0.93 2.31 3.241(3) 177 y
C10 H10 O1 4_565 0.93 2.47 3.392(3) 172 y
C14 H14A O2 4_555 0.97 2.50 3.448(3) 166 y
C14 H14B O3 3_554 0.97 2.55 3.483(3) 161 y

loop_
_geom_torsion_atom_site_label_1
_geom_torsion_atom_site_label_2
_geom_torsion_atom_site_label_3
_geom_torsion_atom_site_label_4
_geom_torsion_site_symmetry_1
_geom_torsion_site_symmetry_2
_geom_torsion_site_symmetry_3
_geom_torsion_site_symmetry_4
_geom_torsion
_geom_torsion_publ_flag
O4 Ni1 O1 C1 3_655 . . . 8.54(17) ?
O4 Ni1 O1 C1 . . . . -171.46(17) ?
N1 Ni1 O1 C1 3_655 . . . -84.02(17) ?
N1 Ni1 O1 C1 . . . . 95.98(17) ?
O1 Ni1 N1 C8 . . . . 58.46(17) ?
O1 Ni1 N1 C8 3_655 . . . -121.54(17) ?
O1 Ni1 N1 C12 . . . . -120.53(16) ?
O1 Ni1 N1 C12 3_655 . . . 59.47(16) ?
O4 Ni1 N1 C8 3_655 . . . 151.29(17) ?
O4 Ni1 N1 C8 . . . . -28.71(17) ?
O4 Ni1 N1 C12 3_655 . . . -27.70(16) ?
O4 Ni1 N1 C12 . . . . 152.30(16) ?
Ni1 O1 C1 O2 . . . . 10.3(3) ?
Ni1 O1 C1 C2 . . . . -169.71(13) ?
C14 N2 C13 O3 . . . . -3.5(3) ?
C14 N2 C13 C11 . . . . 176.21(18) ?
C16 N2 C13 O3 . . . . -174.5(2) ?
C16 N2 C13 C11 . . . . 5.1(3) ?
C13 N2 C14 C15 . . . . -88.5(2) ?
C16 N2 C14 C15 . . . . 83.4(2) ?
C13 N2 C16 C17 . . . . -110.3(2) ?
C14 N2 C16 C17 . . . . 78.4(2) ?
C3 C2 C1 O2 . . . . -88.9(3) ?
C7 C2 C1 O2 . . . . 93.8(3) ?
C3 C2 C1 O1 . . . . 91.1(2) ?
C7 C2 C1 O1 . . . . -86.2(2) ?
C1 C2 C7 C6 . . . . 175.5(2) ?
C3 C2 C7 C6 . . . . -1.8(3) ?
Br1 C3 C2 C1 . . . . 5.0(3) ?
Br1 C3 C2 C7 . . . . -177.63(16) ?
C4 C3 C2 C1 . . . . -174.6(2) ?
C4 C3 C2 C7 . . . . 2.7(3) ?
Br1 C3 C4 C5 . . . . 179.28(18) ?
C2 C3 C4 C5 . . . . -1.1(4) ?
C3 C4 C5 C6 . . . . -1.5(4) ?
C5 C6 C7 C2 . . . . -0.7(4) ?
C7 C6 C5 C4 . . . . 2.4(4) ?
C9 C8 N1 C12 . . . . -2.1(3) ?
C9 C8 N1 Ni1 . . . . 178.91(16) ?
C10 C9 C8 N1 . . . . 1.1(3) ?
C11 C10 C9 C8 . . . . 1.4(3) ?
C12 C11 C10 C9 . . . . -2.8(3) ?
C13 C11 C10 C9 . . . . -179.0(2) ?
C10 C11 C12 N1 . . . . 1.9(3) ?
C13 C11 C12 N1 . . . . 177.95(19) ?
C10 C11 C13 O3 . . . . 61.2(3) ?
C10 C11 C13 N2 . . . . -118.5(2) ?
C12 C11 C13 O3 . . . . -114.9(2) ?
C12 C11 C13 N2 . . . . 65.5(3) ?
C11 C12 N1 C8 . . . . 0.5(3) ?
C11 C12 N1 Ni1 . . . . 179.58(16) ?
